data_4338785
loop_
_publ_author_name
'Oishi, Masataka'
'Oshima, Masato'
'Suzuki, Hiroharu'

_publ_section_title
;
 A study on zr-ir multiple bonding active for C-h bond cleavage.
;
_journal_issue 13
_journal_name_full 'Inorganic chemistry'
_journal_page_first 6634
_journal_page_last 6654
_journal_paper_doi 10.1021/ic500258g
_journal_volume 53
_journal_year 2014
_chemical_formula_sum 'C21 H37 Cl Ir N Si Zr'
_chemical_formula_weight 650.48
_chemical_name_systematic
; 
 ? 
;
_space_group_IT_number 14
_symmetry_cell_setting monoclinic
_symmetry_space_group_name_Hall '-P 2ybc'
_symmetry_space_group_name_H-M 'P 1 21/c 1'
_atom_sites_solution_hydrogens geom
_atom_sites_solution_primary direct
_atom_sites_solution_secondary difmap
_audit_creation_method SHELXL-97
_cell_angle_alpha 90.00
_cell_angle_beta 98.8830(8)
_cell_angle_gamma 90.00
_cell_formula_units_Z 4
_cell_length_a 7.6787(2)
_cell_length_b 18.7387(7)
_cell_length_c 17.7691(5)
_cell_measurement_reflns_used 24236
_cell_measurement_temperature 173(2)
_cell_measurement_theta_max 27.47
_cell_measurement_theta_min 3.18
_cell_volume 2526.11(14)
_computing_cell_refinement 'PROCESS-AUTO (T.Higashi, 1998)'
_computing_data_collection 'PROCESS-AUTO (T.Higashi, 1998)'
_computing_data_reduction 'PROCESS-AUTO (T.Higashi, 1998)'
_computing_molecular_graphics 'ORTEX (P.McArdle, 1995)'
_computing_publication_material SHELXL-97
_computing_structure_refinement 'SHELXL-97 (Sheldrick, 1997)'
_computing_structure_solution 'SHELXS-97 (Sheldrick, 1990)'
_diffrn_ambient_temperature 173(2)
_diffrn_detector_area_resol_mean 100
_diffrn_measured_fraction_theta_full 0.985
_diffrn_measured_fraction_theta_max 0.985
_diffrn_measurement_device_type 'Rigaku R-AXIS RAPID Imaging Plate'
_diffrn_measurement_method 'oscillation photograph'
_diffrn_radiation_monochromator graphite
_diffrn_radiation_source 'Rigaku Rotating Anode ultraX18'
_diffrn_radiation_type MoK\a
_diffrn_radiation_wavelength 0.71069
_diffrn_reflns_av_R_equivalents 0.0465
_diffrn_reflns_av_sigmaI/netI 0.0396
_diffrn_reflns_limit_h_max 8
_diffrn_reflns_limit_h_min -9
_diffrn_reflns_limit_k_max 24
_diffrn_reflns_limit_k_min -24
_diffrn_reflns_limit_l_max 23
_diffrn_reflns_limit_l_min -22
_diffrn_reflns_number 24236
_diffrn_reflns_theta_full 27.47
_diffrn_reflns_theta_max 27.47
_diffrn_reflns_theta_min 3.18
_exptl_absorpt_coefficient_mu 5.834
_exptl_absorpt_correction_T_max 0.6192
_exptl_absorpt_correction_T_min 0.4493
_exptl_absorpt_correction_type numerical
_exptl_absorpt_process_details 'NUMABS (T.Higashi, 1999)'
_exptl_crystal_colour colorless
_exptl_crystal_density_diffrn 1.710
_exptl_crystal_density_meas ?
_exptl_crystal_density_method 'not measured'
_exptl_crystal_description block
_exptl_crystal_F_000 1272
_exptl_crystal_size_max 0.209
_exptl_crystal_size_mid 0.146
_exptl_crystal_size_min 0.067
_refine_diff_density_max 1.136
_refine_diff_density_min -0.880
_refine_diff_density_rms 0.102
_refine_ls_extinction_method none
_refine_ls_goodness_of_fit_ref 1.053
_refine_ls_hydrogen_treatment mixed
_refine_ls_matrix_type full
_refine_ls_number_parameters 276
_refine_ls_number_reflns 5691
_refine_ls_number_restraints 0
_refine_ls_restrained_S_all 1.053
_refine_ls_R_factor_all 0.0268
_refine_ls_R_factor_gt 0.0225
_refine_ls_shift/su_max 0.004
_refine_ls_shift/su_mean 0.000
_refine_ls_structure_factor_coef Fsqd
_refine_ls_weighting_details 'calc w=1/[\s^2^(Fo^2^)+(0.0069P)^2^+2.9852P] where P=(Fo^2^+2Fc^2^)/3'
_refine_ls_weighting_scheme calc
_refine_ls_wR_factor_gt 0.0508
_refine_ls_wR_factor_ref 0.0529
_reflns_number_gt 5147
_reflns_number_total 5849
_reflns_threshold_expression >2sigma(I)
_cod_data_source_file ic500258g_si_002.cif
_cod_data_source_block 6
_cod_depositor_comments
;
The following automatic conversions were performed:

'_symmetry_cell_setting' value 'Monoclinic' changed to 'monoclinic'
according to
/usr/data/users/saulius/crontab/automatic-downloads/rss-feeds/ACS/lib/dictionaries/cif_core.dic
dictionary named 'cif_core.dic' version 2.4.2 from 2011-04-26.

Automatic conversion script
Id: cif_fix_values 2281 2013-09-26 08:29:07Z andrius 

 Adding full bibliography for 4338782--4338806.cif.

The following automatic conversions were performed:

'_exptl_crystal_density_meas' value 'not measured' was changed to '?'
- the value is perceived as not measured.

Automatic conversion script
Id: cif_fix_values 3008 2015-01-20 13:52:24Z robertas 
;
_cod_original_sg_symbol_H-M P21/c
_cod_database_code 4338785

loop_
_symmetry_equiv_pos_as_xyz
'x, y, z'
'x, -y+1/2, z+1/2'
'-x, -y, -z'
'-x, y-1/2, -z-1/2'

loop_
_atom_site_label
_atom_site_type_symbol
_atom_site_fract_x
_atom_site_fract_y
_atom_site_fract_z
_atom_site_U_iso_or_equiv
_atom_site_adp_type
_atom_site_occupancy
_atom_site_symmetry_multiplicity
_atom_site_calc_flag
_atom_site_refinement_flags
Ir1 Ir 0.626655(14) 0.910105(6) 0.771714(6) 0.02367(5) Uani 1 1 d .
Zr1 Zr 0.76470(3) 0.778193(14) 0.808523(15) 0.02158(7) Uani 1 1 d .
Si1 Si 0.72881(12) 0.68766(5) 0.94853(5) 0.0338(2) Uani 1 1 d .
N1 N 0.8291(3) 0.76610(14) 0.92681(14) 0.0299(6) Uani 1 1 d .
Cl1 Cl 1.04513(10) 0.77184(5) 0.75971(5) 0.03793(18) Uani 1 1 d .
C1 C 0.6354(4) 0.66692(16) 0.84788(19) 0.0312(7) Uani 1 1 d .
C2 C 0.7429(5) 0.64606(17) 0.79385(19) 0.0335(7) Uani 1 1 d .
H2 H 0.850(5) 0.619(2) 0.808(2) 0.040 Uiso 1 1 d .
C3 C 0.6696(5) 0.67235(19) 0.7219(2) 0.0417(8) Uani 1 1 d .
H3 H 0.725(5) 0.670(2) 0.679(2) 0.061(13) Uiso 1 1 d .
C4 C 0.5146(5) 0.7088(2) 0.7293(2) 0.0427(9) Uani 1 1 d .
H4 H 0.437(6) 0.734(2) 0.695(2) 0.064(13) Uiso 1 1 d .
C5 C 0.4931(4) 0.70637(18) 0.8060(2) 0.0351(7) Uani 1 1 d .
H5 H 0.408(5) 0.726(2) 0.829(2) 0.042 Uiso 1 1 d .
C6 C 0.8799(6) 0.6138(2) 0.9878(2) 0.0558(11) Uani 1 1 d .
H6A H 0.9145 0.6205 1.0428 0.070(14) Uiso 1 1 calc R
H6B H 0.9853 0.6142 0.9630 0.070(15) Uiso 1 1 calc R
H6C H 0.8192 0.5679 0.9783 0.092(18) Uiso 1 1 calc R
C7 C 0.5505(6) 0.6986(3) 1.0086(2) 0.0592(11) Uani 1 1 d .
H7A H 0.6034 0.7030 1.0622 0.089 Uiso 1 1 calc R
H7B H 0.4726 0.6569 1.0022 0.089 Uiso 1 1 calc R
H7C H 0.4821 0.7417 0.9927 0.089 Uiso 1 1 calc R
C8 C 0.9247(5) 0.8164(2) 0.98410(18) 0.0442(9) Uani 1 1 d .
C9 C 1.0087(7) 0.7754(3) 1.0557(2) 0.0653(14) Uani 1 1 d .
H9A H 0.9166 0.7500 1.0775 0.057(13) Uiso 1 1 calc R
H9B H 1.0682 0.8091 1.0933 0.085(16) Uiso 1 1 calc R
H9C H 1.0946 0.7410 1.0419 0.081(17) Uiso 1 1 calc R
C10 C 0.7932(8) 0.8709(2) 1.0066(2) 0.0699(14) Uani 1 1 d .
H10A H 0.7366 0.8962 0.9611 0.105 Uiso 1 1 calc R
H10B H 0.8555 0.9052 1.0428 0.105 Uiso 1 1 calc R
H10C H 0.7033 0.8461 1.0304 0.105 Uiso 1 1 calc R
C11 C 1.0712(7) 0.8541(3) 0.9508(2) 0.0696(15) Uani 1 1 d .
H11A H 1.0196 0.8843 0.9081 0.104 Uiso 1 1 calc R
H11B H 1.1487 0.8185 0.9328 0.104 Uiso 1 1 calc R
H11C H 1.1397 0.8837 0.9902 0.104 Uiso 1 1 calc R
C12 C 0.4071(4) 0.98238(17) 0.78784(18) 0.0304(7) Uani 1 1 d .
C13 C 0.3987(4) 0.96895(17) 0.70842(18) 0.0325(7) Uani 1 1 d .
C14 C 0.5575(5) 0.99643(18) 0.68633(19) 0.0378(8) Uani 1 1 d .
C15 C 0.6623(4) 1.02603(17) 0.7520(2) 0.0373(8) Uani 1 1 d .
C16 C 0.5696(4) 1.01698(17) 0.81500(19) 0.0331(7) Uani 1 1 d .
C17 C 0.2647(5) 0.9651(2) 0.8338(3) 0.0547(11) Uani 1 1 d .
H17A H 0.1943 0.9251 0.8102 0.074(15) Uiso 1 1 calc R
H17B H 0.1887 1.0069 0.8356 0.083(16) Uiso 1 1 calc R
H17C H 0.3179 0.9520 0.8857 0.100(19) Uiso 1 1 calc R
C18 C 0.2437(6) 0.9375(2) 0.6569(3) 0.0610(13) Uani 1 1 d .
H18A H 0.2860 0.9080 0.6179 0.10(2) Uiso 1 1 calc R
H18B H 0.1695 0.9760 0.6323 0.077(15) Uiso 1 1 calc R
H18C H 0.1747 0.9079 0.6870 0.062(15) Uiso 1 1 calc R
C19 C 0.5995(7) 0.9988(2) 0.6070(2) 0.0679(14) Uani 1 1 d .
H19A H 0.5479 0.9572 0.5785 0.102 Uiso 1 1 calc R
H19B H 0.7276 0.9984 0.6086 0.102 Uiso 1 1 calc R
H19C H 0.5504 1.0425 0.5817 0.102 Uiso 1 1 calc R
C20 C 0.8340(5) 1.0650(2) 0.7539(3) 0.0684(14) Uani 1 1 d .
H20A H 0.8993 1.0641 0.8059 0.103 Uiso 1 1 calc R
H20B H 0.8106 1.1146 0.7379 0.103 Uiso 1 1 calc R
H20C H 0.9039 1.0417 0.7193 0.103 Uiso 1 1 calc R
C21 C 0.6242(6) 1.0462(2) 0.8941(2) 0.0568(12) Uani 1 1 d .
H21A H 0.7530 1.0450 0.9069 0.094(18) Uiso 1 1 calc R
H21B H 0.5722 1.0171 0.9307 0.088(18) Uiso 1 1 calc R
H21C H 0.5830 1.0956 0.8962 0.075(15) Uiso 1 1 calc R
H22 H 0.8017 0.8757 0.8431 0.112 Uiso 1 1 d R
H23 H 0.6697 0.8398 0.7127 0.077(15) Uiso 1 1 d R
H24 H 0.5683 0.8482 0.8043 0.087(16) Uiso 1 1 d R

loop_
_atom_site_aniso_label
_atom_site_aniso_U_11
_atom_site_aniso_U_22
_atom_site_aniso_U_33
_atom_site_aniso_U_23
_atom_site_aniso_U_13
_atom_site_aniso_U_12
Ir1 0.02575(7) 0.01861(7) 0.02680(7) 0.00011(4) 0.00450(5) 0.00081(4)
Zr1 0.02335(13) 0.01895(14) 0.02227(13) -0.00045(10) 0.00303(11) -0.00044(10)
Si1 0.0397(5) 0.0299(5) 0.0333(4) 0.0087(4) 0.0101(4) 0.0001(4)
N1 0.0374(14) 0.0280(14) 0.0240(12) 0.0013(10) 0.0034(11) -0.0030(11)
Cl1 0.0305(4) 0.0403(5) 0.0455(4) -0.0017(4) 0.0137(4) 0.0028(3)
C1 0.0298(15) 0.0203(15) 0.0439(18) 0.0030(13) 0.0074(14) -0.0064(12)
C2 0.0391(17) 0.0193(15) 0.0427(18) -0.0054(13) 0.0082(16) -0.0023(13)
C3 0.059(2) 0.0254(18) 0.0410(19) -0.0099(15) 0.0078(19) -0.0127(16)
C4 0.044(2) 0.035(2) 0.043(2) -0.0007(16) -0.0128(18) -0.0128(16)
C5 0.0260(15) 0.0244(16) 0.054(2) 0.0026(15) 0.0025(15) -0.0069(12)
C6 0.064(3) 0.048(3) 0.053(2) 0.0175(19) -0.002(2) 0.010(2)
C7 0.069(3) 0.062(3) 0.055(2) 0.009(2) 0.036(2) -0.002(2)
C8 0.066(2) 0.043(2) 0.0220(15) -0.0025(14) 0.0017(16) -0.0130(18)
C9 0.093(4) 0.066(3) 0.0287(18) 0.0022(19) -0.014(2) -0.015(3)
C10 0.123(4) 0.046(3) 0.041(2) -0.0152(19) 0.014(3) 0.002(3)
C11 0.088(3) 0.080(3) 0.036(2) -0.003(2) -0.006(2) -0.049(3)
C12 0.0291(15) 0.0240(16) 0.0384(17) 0.0019(13) 0.0068(14) 0.0072(12)
C13 0.0346(16) 0.0244(16) 0.0342(16) -0.0004(13) -0.0081(14) 0.0024(13)
C14 0.054(2) 0.0247(17) 0.0378(17) 0.0085(14) 0.0153(17) 0.0132(15)
C15 0.0310(15) 0.0180(16) 0.064(2) 0.0067(15) 0.0111(17) 0.0045(12)
C16 0.0363(17) 0.0227(16) 0.0373(17) -0.0046(13) -0.0035(15) 0.0064(13)
C17 0.042(2) 0.056(3) 0.071(3) 0.011(2) 0.022(2) 0.0101(19)
C18 0.065(3) 0.042(2) 0.063(3) -0.004(2) -0.032(2) 0.001(2)
C19 0.114(4) 0.049(3) 0.049(2) 0.018(2) 0.042(3) 0.030(3)
C20 0.0373(19) 0.028(2) 0.143(5) 0.014(3) 0.025(3) -0.0022(16)
C21 0.077(3) 0.037(2) 0.048(2) -0.0151(18) -0.017(2) 0.012(2)

loop_
_atom_type_symbol
_atom_type_description
_atom_type_scat_dispersion_real
_atom_type_scat_dispersion_imag
_atom_type_scat_source
C C 0.0033 0.0016 'International Tables Vol C Tables 4.2.6.8 and 6.1.1.4'
H H 0.0000 0.0000 'International Tables Vol C Tables 4.2.6.8 and 6.1.1.4'
Cl Cl 0.1484 0.1585 'International Tables Vol C Tables 4.2.6.8 and 6.1.1.4'
Ir Ir -1.4442 7.9887 'International Tables Vol C Tables 4.2.6.8 and 6.1.1.4'
N N 0.0061 0.0033 'International Tables Vol C Tables 4.2.6.8 and 6.1.1.4'
Si Si 0.0817 0.0704 'International Tables Vol C Tables 4.2.6.8 and 6.1.1.4'
Zr Zr -2.9673 0.5597 'International Tables Vol C Tables 4.2.6.8 and 6.1.1.4'

loop_
_geom_angle_atom_site_label_1
_geom_angle_atom_site_label_2
_geom_angle_atom_site_label_3
_geom_angle
C16 Ir1 C12 37.48(12)
C16 Ir1 C13 62.88(11)
C12 Ir1 C13 37.47(12)
C16 Ir1 C15 37.49(13)
C12 Ir1 C15 62.46(12)
C13 Ir1 C15 62.73(12)
C16 Ir1 C14 62.61(12)
C12 Ir1 C14 62.45(12)
C13 Ir1 C14 37.59(13)
C15 Ir1 C14 37.33(13)
C16 Ir1 Zr1 145.76(8)
C12 Ir1 Zr1 142.93(8)
C13 Ir1 Zr1 144.82(8)
C15 Ir1 Zr1 150.44(8)
C14 Ir1 Zr1 149.87(9)
N1 Zr1 Cl1 105.44(8)
N1 Zr1 C1 70.48(11)
Cl1 Zr1 C1 118.45(8)
N1 Zr1 C5 91.56(11)
Cl1 Zr1 C5 138.78(9)
C1 Zr1 C5 33.68(11)
N1 Zr1 C2 89.95(11)
Cl1 Zr1 C2 87.88(8)
C1 Zr1 C2 33.21(11)
C5 Zr1 C2 54.24(11)
N1 Zr1 C3 121.52(11)
Cl1 Zr1 C3 86.21(10)
C1 Zr1 C3 54.58(12)
C5 Zr1 C3 53.39(13)
C2 Zr1 C3 32.33(11)
N1 Zr1 C4 122.56(12)
Cl1 Zr1 C4 114.09(10)
C1 Zr1 C4 54.71(11)
C5 Zr1 C4 32.21(12)
C2 Zr1 C4 53.43(12)
C3 Zr1 C4 31.76(13)
N1 Zr1 Ir1 111.16(7)
Cl1 Zr1 Ir1 106.85(2)
C1 Zr1 Ir1 132.67(7)
C5 Zr1 Ir1 101.13(8)
C2 Zr1 Ir1 149.03(8)
C3 Zr1 Ir1 119.74(9)
C4 Zr1 Ir1 95.62(9)
N1 Zr1 Si1 32.99(7)
Cl1 Zr1 Si1 117.15(3)
C1 Zr1 Si1 37.50(8)
C5 Zr1 Si1 62.10(8)
C2 Zr1 Si1 61.38(8)
C3 Zr1 Si1 90.34(9)
C4 Zr1 Si1 90.64(9)
Ir1 Zr1 Si1 128.09(2)
N1 Si1 C1 94.69(13)
N1 Si1 C6 116.12(19)
C1 Si1 C6 109.21(18)
N1 Si1 C7 115.06(18)
C1 Si1 C7 111.26(18)
C6 Si1 C7 109.5(2)
N1 Si1 Zr1 41.26(8)
C1 Si1 Zr1 53.44(10)
C6 Si1 Zr1 125.84(15)
C7 Si1 Zr1 124.62(15)
C8 N1 Si1 124.9(2)
C8 N1 Zr1 129.0(2)
Si1 N1 Zr1 105.75(12)
C2 C1 C5 105.6(3)
C2 C1 Si1 122.0(2)
C5 C1 Si1 122.9(3)
C2 C1 Zr1 74.77(18)
C5 C1 Zr1 73.91(18)
Si1 C1 Zr1 89.06(12)
C3 C2 C1 109.1(3)
C3 C2 Zr1 75.97(19)
C1 C2 Zr1 72.02(18)
C4 C3 C2 108.3(3)
C4 C3 Zr1 74.4(2)
C2 C3 Zr1 71.70(19)
C3 C4 C5 107.8(3)
C3 C4 Zr1 73.83(19)
C5 C4 Zr1 70.83(18)
C4 C5 C1 109.2(3)
C4 C5 Zr1 77.0(2)
C1 C5 Zr1 72.41(17)
N1 C8 C11 110.1(3)
N1 C8 C10 108.9(3)
C11 C8 C10 110.4(4)
N1 C8 C9 110.3(3)
C11 C8 C9 108.2(4)
C10 C8 C9 109.0(3)
C16 C12 C13 108.6(3)
C16 C12 C17 126.1(3)
C13 C12 C17 125.2(3)
C16 C12 Ir1 71.18(17)
C13 C12 Ir1 71.51(18)
C17 C12 Ir1 124.9(2)
C12 C13 C14 107.3(3)
C12 C13 C18 125.6(4)
C14 C13 C18 126.9(4)
C12 C13 Ir1 71.02(16)
C14 C13 Ir1 71.34(17)
C18 C13 Ir1 126.9(2)
C15 C14 C13 108.2(3)
C15 C14 C19 125.8(4)
C13 C14 C19 125.9(4)
C15 C14 Ir1 71.28(18)
C13 C14 Ir1 71.07(18)
C19 C14 Ir1 127.0(2)
C14 C15 C16 108.0(3)
C14 C15 C20 126.2(4)
C16 C15 C20 125.6(4)
C14 C15 Ir1 71.39(18)
C16 C15 Ir1 70.85(18)
C20 C15 Ir1 126.8(2)
C12 C16 C15 107.8(3)
C12 C16 C21 125.8(4)
C15 C16 C21 126.0(3)
C12 C16 Ir1 71.34(18)
C15 C16 Ir1 71.66(18)
C21 C16 Ir1 127.7(2)

loop_
_geom_bond_atom_site_label_1
_geom_bond_atom_site_label_2
_geom_bond_distance
Ir1 C16 2.213(3)
Ir1 C12 2.215(3)
Ir1 C13 2.222(3)
Ir1 C15 2.224(3)
Ir1 C14 2.225(3)
Ir1 Zr1 2.7290(3)
Zr1 N1 2.096(2)
Zr1 Cl1 2.4455(8)
Zr1 C1 2.457(3)
Zr1 C5 2.477(3)
Zr1 C2 2.493(3)
Zr1 C3 2.547(3)
Zr1 C4 2.554(3)
Zr1 Si1 3.0586(9)
Si1 N1 1.730(3)
Si1 C1 1.862(3)
Si1 C6 1.871(4)
Si1 C7 1.873(4)
N1 C8 1.495(4)
C1 C2 1.415(5)
C1 C5 1.429(5)
C2 C3 1.404(5)
C3 C4 1.396(6)
C4 C5 1.398(5)
C8 C11 1.522(6)
C8 C10 1.532(6)
C8 C9 1.540(5)
C12 C16 1.423(4)
C12 C13 1.425(4)
C12 C17 1.498(5)
C13 C14 1.433(5)
C13 C18 1.505(5)
C14 C15 1.424(5)
C14 C19 1.495(5)
C15 C16 1.426(5)
C15 C20 1.503(5)
C16 C21 1.507(5)

loop_
_geom_torsion_atom_site_label_1
_geom_torsion_atom_site_label_2
_geom_torsion_atom_site_label_3
_geom_torsion_atom_site_label_4
_geom_torsion
C16 Ir1 Zr1 N1 7.26(18)
C12 Ir1 Zr1 N1 -59.49(16)
C13 Ir1 Zr1 N1 -125.44(18)
C15 Ir1 Zr1 N1 81.7(2)
C14 Ir1 Zr1 N1 161.8(2)
C16 Ir1 Zr1 Cl1 -107.30(16)
C12 Ir1 Zr1 Cl1 -174.04(14)
C13 Ir1 Zr1 Cl1 120.00(16)
C15 Ir1 Zr1 Cl1 -32.8(2)
C14 Ir1 Zr1 Cl1 47.2(2)
C16 Ir1 Zr1 C1 89.76(19)
C12 Ir1 Zr1 C1 23.02(17)
C13 Ir1 Zr1 C1 -42.94(19)
C15 Ir1 Zr1 C1 164.2(2)
C14 Ir1 Zr1 C1 -115.7(2)
C16 Ir1 Zr1 C5 103.33(18)
C12 Ir1 Zr1 C5 36.59(17)
C13 Ir1 Zr1 C5 -29.37(19)
C15 Ir1 Zr1 C5 177.8(2)
C14 Ir1 Zr1 C5 -102.2(2)
C16 Ir1 Zr1 C2 137.3(2)
C12 Ir1 Zr1 C2 70.5(2)
C13 Ir1 Zr1 C2 4.6(2)
C15 Ir1 Zr1 C2 -148.3(3)
C14 Ir1 Zr1 C2 -68.2(2)
C16 Ir1 Zr1 C3 157.35(19)
C12 Ir1 Zr1 C3 90.60(18)
C13 Ir1 Zr1 C3 24.64(19)
C15 Ir1 Zr1 C3 -128.2(2)
C14 Ir1 Zr1 C3 -48.2(2)
C16 Ir1 Zr1 C4 135.43(18)
C12 Ir1 Zr1 C4 68.69(17)
C13 Ir1 Zr1 C4 2.73(19)
C15 Ir1 Zr1 C4 -150.1(2)
C14 Ir1 Zr1 C4 -70.1(2)
C16 Ir1 Zr1 Si1 40.18(16)
C12 Ir1 Zr1 Si1 -26.56(14)
C13 Ir1 Zr1 Si1 -92.52(16)
C15 Ir1 Zr1 Si1 114.6(2)
C14 Ir1 Zr1 Si1 -165.3(2)
Cl1 Zr1 Si1 N1 76.08(14)
C1 Zr1 Si1 N1 178.27(19)
C5 Zr1 Si1 N1 -150.69(17)
C2 Zr1 Si1 N1 146.99(17)
C3 Zr1 Si1 N1 162.00(17)
C4 Zr1 Si1 N1 -166.24(17)
Ir1 Zr1 Si1 N1 -68.59(14)
N1 Zr1 Si1 C1 -178.27(19)
Cl1 Zr1 Si1 C1 -102.19(13)
C5 Zr1 Si1 C1 31.04(16)
C2 Zr1 Si1 C1 -31.29(15)
C3 Zr1 Si1 C1 -16.27(16)
C4 Zr1 Si1 C1 15.49(16)
Ir1 Zr1 Si1 C1 113.14(12)
N1 Zr1 Si1 C6 -90.0(2)
Cl1 Zr1 Si1 C6 -13.93(19)
C1 Zr1 Si1 C6 88.3(2)
C5 Zr1 Si1 C6 119.3(2)
C2 Zr1 Si1 C6 57.0(2)
C3 Zr1 Si1 C6 72.0(2)
C4 Zr1 Si1 C6 103.7(2)
Ir1 Zr1 Si1 C6 -158.60(19)
N1 Zr1 Si1 C7 89.6(2)
Cl1 Zr1 Si1 C7 165.71(19)
C1 Zr1 Si1 C7 -92.1(2)
C5 Zr1 Si1 C7 -61.1(2)
C2 Zr1 Si1 C7 -123.4(2)
C3 Zr1 Si1 C7 -108.4(2)
C4 Zr1 Si1 C7 -76.6(2)
Ir1 Zr1 Si1 C7 21.04(19)
C1 Si1 N1 C8 175.9(3)
C6 Si1 N1 C8 -70.1(3)
C7 Si1 N1 C8 59.8(3)
Zr1 Si1 N1 C8 174.5(4)
C1 Si1 N1 Zr1 1.39(15)
C6 Si1 N1 Zr1 115.46(19)
C7 Si1 N1 Zr1 -114.71(19)
Cl1 Zr1 N1 C8 69.5(3)
C1 Zr1 N1 C8 -175.3(3)
C5 Zr1 N1 C8 -148.5(3)
C2 Zr1 N1 C8 157.3(3)
C3 Zr1 N1 C8 164.6(3)
C4 Zr1 N1 C8 -157.8(3)
Ir1 Zr1 N1 C8 -45.9(3)
Si1 Zr1 N1 C8 -174.2(4)
Cl1 Zr1 N1 Si1 -116.36(11)
C1 Zr1 N1 Si1 -1.12(12)
C5 Zr1 N1 Si1 25.65(15)
C2 Zr1 N1 Si1 -28.57(14)
C3 Zr1 N1 Si1 -21.3(2)
C4 Zr1 N1 Si1 16.4(2)
Ir1 Zr1 N1 Si1 128.22(10)
N1 Si1 C1 C2 70.2(3)
C6 Si1 C1 C2 -49.6(3)
C7 Si1 C1 C2 -170.6(3)
Zr1 Si1 C1 C2 71.3(2)
N1 Si1 C1 C5 -71.2(3)
C6 Si1 C1 C5 169.0(3)
C7 Si1 C1 C5 48.0(3)
Zr1 Si1 C1 C5 -70.1(2)
N1 Si1 C1 Zr1 -1.14(12)
C6 Si1 C1 Zr1 -120.90(17)
C7 Si1 C1 Zr1 118.06(17)
N1 Zr1 C1 C2 -122.7(2)
Cl1 Zr1 C1 C2 -25.2(2)
C5 Zr1 C1 C2 111.6(3)
C3 Zr1 C1 C2 36.2(2)
C4 Zr1 C1 C2 75.4(2)
Ir1 Zr1 C1 C2 136.14(17)
Si1 Zr1 C1 C2 -123.7(2)
N1 Zr1 C1 C5 125.7(2)
Cl1 Zr1 C1 C5 -136.85(19)
C2 Zr1 C1 C5 -111.6(3)
C3 Zr1 C1 C5 -75.4(2)
C4 Zr1 C1 C5 -36.2(2)
Ir1 Zr1 C1 C5 24.5(2)
Si1 Zr1 C1 C5 124.7(3)
N1 Zr1 C1 Si1 1.00(11)
Cl1 Zr1 C1 Si1 98.42(11)
C5 Zr1 C1 Si1 -124.7(3)
C2 Zr1 C1 Si1 123.7(2)
C3 Zr1 C1 Si1 159.89(19)
C4 Zr1 C1 Si1 -160.91(19)
Ir1 Zr1 C1 Si1 -100.20(11)
C5 C1 C2 C3 0.5(4)
Si1 C1 C2 C3 -146.6(2)
Zr1 C1 C2 C3 -67.6(2)
C5 C1 C2 Zr1 68.0(2)
Si1 C1 C2 Zr1 -79.0(2)
N1 Zr1 C2 C3 168.3(2)
Cl1 Zr1 C2 C3 -86.3(2)
C1 Zr1 C2 C3 115.8(3)
C5 Zr1 C2 C3 76.3(2)
C4 Zr1 C2 C3 36.2(2)
Ir1 Zr1 C2 C3 33.9(3)
Si1 Zr1 C2 C3 151.0(2)
N1 Zr1 C2 C1 52.51(19)
Cl1 Zr1 C2 C1 157.96(18)
C5 Zr1 C2 C1 -39.45(19)
C3 Zr1 C2 C1 -115.8(3)
C4 Zr1 C2 C1 -79.6(2)
Ir1 Zr1 C2 C1 -81.9(2)
Si1 Zr1 C2 C1 35.25(16)
C1 C2 C3 C4 -1.0(4)
Zr1 C2 C3 C4 -65.9(2)
C1 C2 C3 Zr1 65.0(2)
N1 Zr1 C3 C4 102.1(2)
Cl1 Zr1 C3 C4 -152.1(2)
C1 Zr1 C3 C4 78.6(2)
C5 Zr1 C3 C4 36.6(2)
C2 Zr1 C3 C4 115.8(3)
Ir1 Zr1 C3 C4 -44.9(3)
Si1 Zr1 C3 C4 90.7(2)
N1 Zr1 C3 C2 -13.8(3)
Cl1 Zr1 C3 C2 92.0(2)
C1 Zr1 C3 C2 -37.2(2)
C5 Zr1 C3 C2 -79.2(2)
C4 Zr1 C3 C2 -115.8(3)
Ir1 Zr1 C3 C2 -160.72(18)
Si1 Zr1 C3 C2 -25.2(2)
C2 C3 C4 C5 1.1(4)
Zr1 C3 C4 C5 -63.1(2)
C2 C3 C4 Zr1 64.2(2)
N1 Zr1 C4 C3 -98.4(2)
Cl1 Zr1 C4 C3 30.7(2)
C1 Zr1 C4 C3 -78.1(2)
C5 Zr1 C4 C3 -116.0(3)
C2 Zr1 C4 C3 -36.8(2)
Ir1 Zr1 C4 C3 142.0(2)
Si1 Zr1 C4 C3 -89.6(2)
N1 Zr1 C4 C5 17.6(3)
Cl1 Zr1 C4 C5 146.73(19)
C1 Zr1 C4 C5 37.9(2)
C2 Zr1 C4 C5 79.2(2)
C3 Zr1 C4 C5 116.0(3)
Ir1 Zr1 C4 C5 -102.0(2)
Si1 Zr1 C4 C5 26.4(2)
C3 C4 C5 C1 -0.8(4)
Zr1 C4 C5 C1 -65.8(2)
C3 C4 C5 Zr1 65.1(2)
C2 C1 C5 C4 0.2(4)
Si1 C1 C5 C4 146.9(3)
Zr1 C1 C5 C4 68.8(2)
C2 C1 C5 Zr1 -68.6(2)
Si1 C1 C5 Zr1 78.1(2)
N1 Zr1 C5 C4 -165.3(2)
Cl1 Zr1 C5 C4 -49.5(3)
C1 Zr1 C5 C4 -115.3(3)
C2 Zr1 C5 C4 -76.4(2)
C3 Zr1 C5 C4 -36.1(2)
Ir1 Zr1 C5 C4 82.8(2)
Si1 Zr1 C5 C4 -149.8(2)
N1 Zr1 C5 C1 -49.9(2)
Cl1 Zr1 C5 C1 65.9(2)
C2 Zr1 C5 C1 38.87(19)
C3 Zr1 C5 C1 79.2(2)
C4 Zr1 C5 C1 115.3(3)
Ir1 Zr1 C5 C1 -161.87(19)
Si1 Zr1 C5 C1 -34.48(17)
Si1 N1 C8 C11 149.7(3)
Zr1 N1 C8 C11 -37.2(5)
Si1 N1 C8 C10 -89.1(4)
Zr1 N1 C8 C10 84.0(4)
Si1 N1 C8 C9 30.4(5)
Zr1 N1 C8 C9 -156.5(3)
C13 Ir1 C12 C16 -118.0(3)
C15 Ir1 C12 C16 -37.8(2)
C14 Ir1 C12 C16 -80.1(2)
Zr1 Ir1 C12 C16 121.84(18)
C16 Ir1 C12 C13 118.0(3)
C15 Ir1 C12 C13 80.3(2)
C14 Ir1 C12 C13 38.0(2)
Zr1 Ir1 C12 C13 -120.13(18)
C16 Ir1 C12 C17 -121.5(4)
C13 Ir1 C12 C17 120.5(4)
C15 Ir1 C12 C17 -159.2(4)
C14 Ir1 C12 C17 158.5(4)
Zr1 Ir1 C12 C17 0.4(4)
C16 C12 C13 C14 -0.6(4)
C17 C12 C13 C14 177.3(3)
Ir1 C12 C13 C14 -62.5(2)
C16 C12 C13 C18 -175.8(3)
C17 C12 C13 C18 2.1(5)
Ir1 C12 C13 C18 122.3(3)
C16 C12 C13 Ir1 61.9(2)
C17 C12 C13 Ir1 -120.2(3)
C16 Ir1 C13 C12 -37.12(19)
C15 Ir1 C13 C12 -79.5(2)
C14 Ir1 C13 C12 -116.6(3)
Zr1 Ir1 C13 C12 115.20(18)
C16 Ir1 C13 C14 79.5(2)
C12 Ir1 C13 C14 116.6(3)
C15 Ir1 C13 C14 37.2(2)
Zr1 Ir1 C13 C14 -128.17(18)
C16 Ir1 C13 C18 -157.9(4)
C12 Ir1 C13 C18 -120.7(4)
C15 Ir1 C13 C18 159.8(4)
C14 Ir1 C13 C18 122.6(4)
Zr1 Ir1 C13 C18 -5.5(5)
C12 C13 C14 C15 0.3(4)
C18 C13 C14 C15 175.4(3)
Ir1 C13 C14 C15 -62.0(2)
C12 C13 C14 C19 -175.2(3)
C18 C13 C14 C19 -0.2(6)
Ir1 C13 C14 C19 122.5(3)
C12 C13 C14 Ir1 62.3(2)
C18 C13 C14 Ir1 -122.6(4)
C16 Ir1 C14 C15 37.41(19)
C12 Ir1 C14 C15 79.9(2)
C13 Ir1 C14 C15 117.7(3)
Zr1 Ir1 C14 C15 -126.8(2)
C16 Ir1 C14 C13 -80.3(2)
C12 Ir1 C14 C13 -37.83(18)
C15 Ir1 C14 C13 -117.7(3)
Zr1 Ir1 C14 C13 115.5(2)
C16 Ir1 C14 C19 158.6(4)
C12 Ir1 C14 C19 -159.0(4)
C13 Ir1 C14 C19 -121.1(5)
C15 Ir1 C14 C19 121.2(5)
Zr1 Ir1 C14 C19 -5.6(5)
C13 C14 C15 C16 0.1(4)
C19 C14 C15 C16 175.7(3)
Ir1 C14 C15 C16 -61.7(2)
C13 C14 C15 C20 -175.6(3)
C19 C14 C15 C20 -0.1(5)
Ir1 C14 C15 C20 122.5(3)
C13 C14 C15 Ir1 61.8(2)
C19 C14 C15 Ir1 -122.6(3)
C16 Ir1 C15 C14 -117.6(3)
C12 Ir1 C15 C14 -79.8(2)
C13 Ir1 C15 C14 -37.4(2)
Zr1 Ir1 C15 C14 125.4(2)
C12 Ir1 C15 C16 37.75(18)
C13 Ir1 C15 C16 80.2(2)
C14 Ir1 C15 C16 117.6(3)
Zr1 Ir1 C15 C16 -117.0(2)
C16 Ir1 C15 C20 120.7(5)
C12 Ir1 C15 C20 158.4(4)
C13 Ir1 C15 C20 -159.2(4)
C14 Ir1 C15 C20 -121.7(5)
Zr1 Ir1 C15 C20 3.6(5)
C13 C12 C16 C15 0.7(4)
C17 C12 C16 C15 -177.2(3)
Ir1 C12 C16 C15 62.8(2)
C13 C12 C16 C21 174.4(3)
C17 C12 C16 C21 -3.5(5)
Ir1 C12 C16 C21 -123.5(3)
C13 C12 C16 Ir1 -62.1(2)
C17 C12 C16 Ir1 120.0(3)
C14 C15 C16 C12 -0.5(3)
C20 C15 C16 C12 175.3(3)
Ir1 C15 C16 C12 -62.6(2)
C14 C15 C16 C21 -174.2(3)
C20 C15 C16 C21 1.6(5)
Ir1 C15 C16 C21 123.8(3)
C14 C15 C16 Ir1 62.1(2)
C20 C15 C16 Ir1 -122.1(3)
C13 Ir1 C16 C12 37.11(19)
C15 Ir1 C16 C12 116.9(3)
C14 Ir1 C16 C12 79.6(2)
Zr1 Ir1 C16 C12 -114.49(18)
C12 Ir1 C16 C15 -116.9(3)
C13 Ir1 C16 C15 -79.8(2)
C14 Ir1 C16 C15 -37.3(2)
Zr1 Ir1 C16 C15 128.65(18)
C12 Ir1 C16 C21 121.3(4)
C13 Ir1 C16 C21 158.4(4)
C15 Ir1 C16 C21 -121.8(4)
C14 Ir1 C16 C21 -159.1(4)
Zr1 Ir1 C16 C21 6.8(5)
